data_1560450
loop_
_publ_author_name
'Wang, Rong-Yan'
'Zhang, Xiao'
'Yang, Qing-Feng'
'Huo, Qi-Sheng'
'Yu, Jie-Hui'
'Xu, Jia-Ning'
'Xu, Ji-Qing'

_publ_section_title
;
 New copper(I) iodides with bisimidazole molecules: Synthesis, structural
 characterization and photoluminescence property
;
_journal_name_full 'Journal of Solid State Chemistry'
_journal_page_first 176
_journal_page_last 185
_journal_paper_doi 10.1016/j.jssc.2017.04.022
_journal_volume 251
_journal_year 2017
_chemical_formula_moiety 'C28 H35 Cu4 I4 N8'
_chemical_formula_sum 'C28 H35 Cu4 I4 N8'
_chemical_formula_weight 1245.40
_space_group_crystal_system monoclinic
_space_group_IT_number 15
_space_group_name_Hall '-C 2yc'
_space_group_name_H-M_alt 'C 1 2/c 1'
_atom_sites_solution_hydrogens geom
_cell_angle_alpha 90
_cell_angle_beta 114.93(3)
_cell_angle_gamma 90
_cell_formula_units_Z 8
_cell_length_a 42.929(9)
_cell_length_b 9.984(2)
_cell_length_c 19.943(4)
_cell_measurement_reflns_used 22681
_cell_measurement_temperature 293(2)
_cell_measurement_theta_max 27.73
_cell_measurement_theta_min 2.995
_cell_volume 7751(3)
_computing_molecular_graphics 'Olex2 (Dolomanov et al., 2009)'
_computing_publication_material 'Olex2 (Dolomanov et al., 2009)'
_computing_structure_refinement 'ShelXL (Sheldrick, 2015)'
_computing_structure_solution 'ShelXT (Sheldrick, 2015)'
_diffrn_ambient_temperature 293(2)
_diffrn_measured_fraction_theta_full 0.993
_diffrn_measured_fraction_theta_max 0.993
_diffrn_measurement_device_type 'Bruker P4'
_diffrn_measurement_method '\w scans'
_diffrn_radiation_type MoK\a
_diffrn_radiation_wavelength 0.71073
_diffrn_reflns_av_R_equivalents 0.0753
_diffrn_reflns_av_unetI/netI 0.0739
_diffrn_reflns_Laue_measured_fraction_full 0.993
_diffrn_reflns_Laue_measured_fraction_max 0.993
_diffrn_reflns_limit_h_max 51
_diffrn_reflns_limit_h_min -51
_diffrn_reflns_limit_k_max 11
_diffrn_reflns_limit_k_min -12
_diffrn_reflns_limit_l_max 24
_diffrn_reflns_limit_l_min -24
_diffrn_reflns_number 28754
_diffrn_reflns_point_group_measured_fraction_full 0.993
_diffrn_reflns_point_group_measured_fraction_max 0.993
_diffrn_reflns_theta_full 25.242
_diffrn_reflns_theta_max 25.350
_diffrn_reflns_theta_min 2.995
_exptl_absorpt_coefficient_mu 5.381
_exptl_absorpt_correction_type none
_exptl_crystal_colour yellow
_exptl_crystal_density_diffrn 2.134
_exptl_crystal_density_method 'not measured'
_exptl_crystal_description clumnar
_exptl_crystal_F_000 4696
_exptl_crystal_size_max 0.13
_exptl_crystal_size_mid 0.12
_exptl_crystal_size_min 0.11
_refine_diff_density_max 1.265
_refine_diff_density_min -0.913
_refine_diff_density_rms 0.150
_refine_ls_extinction_coef .
_refine_ls_extinction_method none
_refine_ls_goodness_of_fit_ref 1.053
_refine_ls_hydrogen_treatment constr
_refine_ls_matrix_type full
_refine_ls_number_parameters 458
_refine_ls_number_reflns 7038
_refine_ls_number_restraints 75
_refine_ls_restrained_S_all 1.058
_refine_ls_R_factor_all 0.0970
_refine_ls_R_factor_gt 0.0595
_refine_ls_shift/su_max 0.001
_refine_ls_shift/su_mean 0.000
_refine_ls_structure_factor_coef Fsqd
_refine_ls_weighting_details 'w=1/[\s^2^(Fo^2^)+(0.0331P)^2^+53.9965P] where P=(Fo^2^+2Fc^2^)/3'
_refine_ls_weighting_scheme calc
_refine_ls_wR_factor_gt 0.1064
_refine_ls_wR_factor_ref 0.1193
_reflns_Friedel_coverage 0.000
_reflns_Friedel_fraction_full .
_reflns_Friedel_fraction_max .
_reflns_number_gt 4666
_reflns_number_total 7038
_reflns_threshold_expression 'I > 2\s(I)'
_cod_data_source_file mmc4.cif
_cod_data_source_block 4
_cod_database_code 1560450
_shelx_space_group_comment
;
The symmetry employed for this shelxl refinement is uniquely defined
by the following loop, which should always be used as a source of
symmetry information in preference to the above space-group names.
They are only intended as comments.
;
_olex2_refinement_description
;
1. Fixed Uiso
 At 1.2 times of:
  All C(H) groups, All C(H,H) groups, All C(H,H,H,H) groups
 At 1.5 times of:
  All C(H,H,H) groups
2. Restrained distances
 C5DA-C3D
 2.51 with sigma of 0.02
 C4DA-C3D
 1.5 with sigma of 0.02
 C5DA-C4DA
 1.5 with sigma of 0.02
 C7BA-C6B
 1.5 with sigma of 0.02
 C7BB-C6B
 1.5 with sigma of 0.02
 C7DA-C6D
 1.3 with sigma of 0.02
 N2C-C6CA
 1.45 with sigma of 0.02
 C6CA-C7CA
 1.45 with sigma of 0.02
 C7DA-C7DB
 1.5 with sigma of 0.02
3. Uiso/Uaniso restraints and constraints
C4DA \\sim C5DA \\sim C4DB \\sim C5DB: within 2A with sigma of 0.001 and sigma
for terminal atoms of 0.002
C7BA \\sim C7BB: within 2A with sigma of 0.01 and sigma for terminal atoms of
0.02
C6D \\sim C7DA: within 2A with sigma of 0.04 and sigma for terminal atoms of
0.08
Uanis(C7CA) \\sim Ueq, Uanis(C7DA) \\sim Ueq: with sigma of 0.001 and sigma for
terminal atoms of 0.002
Uanis(C6CA) \\sim Ueq: with sigma of 0.001 and sigma for terminal atoms of 0.002
4. Others
 Sof(C4DB)=Sof(H4DC)=Sof(H4DD)=Sof(C5DB)=Sof(H5DD)=Sof(H5DE)=Sof(H5DF)=1-FVAR(1)
 Sof(C4DA)=Sof(H4DA)=Sof(H4DB)=Sof(C5DA)=Sof(H5DA)=Sof(H5DB)=Sof(H5DC)=FVAR(1)
 Sof(H6BC)=Sof(H6BD)=Sof(C7BB)=Sof(H7BA)=Sof(H7BB)=1-FVAR(2)
 Sof(H6BA)=Sof(H6BB)=Sof(C7BA)=Sof(H7BC)=Sof(H7BD)=FVAR(2)
 Fixed Sof: C6CA(0.5) C7CA(0.5) C7DA(0.5) C7DB(0.5) C7CB(0.5) C6CB(0.5)
5.a Secondary CH2 refined with riding coordinates:
 C4A(H4AA,H4AB), C6A(H6AA,H6AB), C7A(H7AA,H7AB), C4B(H4BA,H4BB), C6B(H6BC,
 H6BD), C6B(H6BA,H6BB), C7BB(H7BA,H7BB), C7BA(H7BC,H7BD), C4DA(H4DA,H4DB),
 C4DB(H4DC,H4DD)
5.b Aromatic/amide H refined with riding coordinates:
 C1A(H1A), C2A(H2A), C1B(H1B), C2B(H2B), C1C(H1C), C2C(H2C), C4C(H4C),
 C1D(H1D), C2D(H2D)
5.c Idealised Me refined as rotating group:
 C5A(H5AA,H5AB,H5AC), C5B(H5BA,H5BB,H5BC), C5C(H5CA,H5CB,H5CC), C5DA(H5DA,H5DB,
 H5DC), C5DB(H5DD,H5DE,H5DF)
;

loop_
_space_group_symop_operation_xyz
'x, y, z'
'-x, y, -z+1/2'
'x+1/2, y+1/2, z'
'-x+1/2, y+1/2, -z+1/2'
'-x, -y, -z'
'x, -y, z-1/2'
'-x+1/2, -y+1/2, -z'
'x+1/2, -y+1/2, z-1/2'

loop_
_atom_site_label
_atom_site_type_symbol
_atom_site_fract_x
_atom_site_fract_y
_atom_site_fract_z
_atom_site_U_iso_or_equiv
_atom_site_adp_type
_atom_site_occupancy
_atom_site_site_symmetry_order
_atom_site_calc_flag
_atom_site_refinement_flags_posn
_atom_site_refinement_flags_adp
_atom_site_refinement_flags_occupancy
_atom_site_disorder_assembly
_atom_site_disorder_group
I1 I 0.40794(2) 0.09809(7) 0.33557(4) 0.0576(2) Uani 1 1 d . . . . .
I2 I 0.32602(2) 0.39391(6) 0.26663(3) 0.04897(17) Uani 1 1 d . . . . .
I3 I 0.33318(2) 0.11965(6) 0.44256(3) 0.04578(17) Uani 1 1 d . . . . .
I4 I 0.41775(2) 0.40707(7) 0.49956(3) 0.05347(19) Uani 1 1 d . . . . .
Cu1 Cu 0.34366(3) 0.14033(13) 0.31027(8) 0.0686(4) Uani 1 1 d . . . . .
Cu2 Cu 0.34733(3) 0.37158(12) 0.40939(7) 0.0582(3) Uani 1 1 d . . . . .
Cu3 Cu 0.39661(4) 0.14616(16) 0.46204(8) 0.0780(4) Uani 1 1 d . . . . .
Cu4 Cu 0.39811(4) 0.35797(15) 0.36028(7) 0.0741(4) Uani 1 1 d . . . . .
N1A N 0.3081(2) 0.0134(8) 0.2415(4) 0.052(2) Uani 1 1 d . . . . .
N2A N 0.27983(19) -0.1469(8) 0.1626(4) 0.051(2) Uani 1 1 d . . . . .
C1A C 0.2767(3) -0.0044(13) 0.2421(6) 0.086(4) Uani 1 1 d . . . . .
H1A H 0.2685 0.0450 0.2708 0.103 Uiso 1 1 calc R . . . .
C2A C 0.2590(3) -0.1039(12) 0.1951(6) 0.080(4) Uani 1 1 d . . . . .
H2A H 0.2374 -0.1362 0.1867 0.096 Uiso 1 1 calc R . . . .
C3A C 0.3088(2) -0.0728(9) 0.1916(5) 0.046(2) Uani 1 1 d . . . . .
C4A C 0.3380(3) -0.0915(11) 0.1697(6) 0.069(3) Uani 1 1 d . . . . .
H4AA H 0.3287 -0.1051 0.1166 0.082 Uiso 1 1 calc R . . . .
H4AB H 0.3517 -0.0104 0.1812 0.082 Uiso 1 1 calc R . . . .
C5A C 0.3605(3) -0.2065(12) 0.2073(7) 0.093(4) Uani 1 1 d . . . . .
H5AA H 0.3792 -0.2113 0.1928 0.139 Uiso 1 1 calc GR . . . .
H5AB H 0.3475 -0.2880 0.1936 0.139 Uiso 1 1 calc GR . . . .
H5AC H 0.3696 -0.1947 0.2599 0.139 Uiso 1 1 calc GR . . . .
C6A C 0.2706(3) -0.2516(9) 0.1062(5) 0.055(3) Uani 1 1 d . . . . .
H6AA H 0.2545 -0.3130 0.1125 0.066 Uiso 1 1 calc R . . . .
H6AB H 0.2910 -0.3019 0.1127 0.066 Uiso 1 1 calc R . . . .
C7A C 0.2546(3) -0.1940(9) 0.0289(5) 0.059(3) Uani 1 1 d . . . . .
H7AA H 0.2705 -0.1323 0.0224 0.071 Uiso 1 1 calc R . . . .
H7AB H 0.2340 -0.1446 0.0219 0.071 Uiso 1 1 calc R . . . .
N1B N 0.32932(19) 0.4931(7) 0.4658(4) 0.0462(18) Uani 1 1 d . . . . .
N2B N 0.3109(2) 0.6628(8) 0.5094(5) 0.052(2) Uani 1 1 d . . . . .
C1B C 0.3344(3) 0.4645(10) 0.5372(5) 0.055(3) Uani 1 1 d . . . . .
H1B H 0.3438 0.3861 0.5629 0.066 Uiso 1 1 calc R . . . .
C2B C 0.3234(3) 0.5688(10) 0.5632(5) 0.059(3) Uani 1 1 d . . . . .
H2B H 0.3241 0.5758 0.6104 0.071 Uiso 1 1 calc R . . . .
C3B C 0.3144(2) 0.6120(9) 0.4496(5) 0.051(2) Uani 1 1 d . . . . .
C4B C 0.3052(3) 0.6825(11) 0.3772(6) 0.078(3) Uani 1 1 d . . . . .
H4BA H 0.2931 0.6206 0.3371 0.093 Uiso 1 1 calc R . . . .
H4BB H 0.2898 0.7560 0.3733 0.093 Uiso 1 1 calc R . . . .
C5B C 0.3358(4) 0.7361(11) 0.3685(7) 0.094(4) Uani 1 1 d . . . . .
H5BA H 0.3294 0.7588 0.3176 0.142 Uiso 1 1 calc GR . . . .
H5BB H 0.3536 0.6692 0.3837 0.142 Uiso 1 1 calc GR . . . .
H5BC H 0.3442 0.8146 0.3986 0.142 Uiso 1 1 calc GR . . . .
C6B C 0.2963(3) 0.7927(10) 0.5153(8) 0.088(4) Uani 1 1 d D . . . .
H6BC H 0.2895 0.8407 0.4689 0.106 Uiso 0.43(3) 1 calc R . P A 4
H6BD H 0.3138 0.8453 0.5536 0.106 Uiso 0.43(3) 1 calc R . P A 4
H6BA H 0.3047 0.8609 0.4924 0.106 Uiso 0.57(3) 1 calc R . P A 3
H6BB H 0.3041 0.8157 0.5671 0.106 Uiso 0.57(3) 1 calc R . P A 3
C7BB C 0.2656(7) 0.778(3) 0.533(2) 0.072(7) Uani 0.43(3) 1 d D U P A 4
H7BA H 0.2598 0.8644 0.5469 0.086 Uiso 0.43(3) 1 calc R . P A 4
H7BB H 0.2713 0.7179 0.5750 0.086 Uiso 0.43(3) 1 calc R . P A 4
C7BA C 0.2572(4) 0.792(2) 0.4783(15) 0.068(6) Uani 0.57(3) 1 d D U P A 3
H7BC H 0.2487 0.8827 0.4744 0.082 Uiso 0.57(3) 1 calc R . P A 3
H7BD H 0.2494 0.7557 0.4287 0.082 Uiso 0.57(3) 1 calc R . P A 3
N1C N 0.4367(2) 0.0376(10) 0.5345(5) 0.070(3) Uani 1 1 d . . . . .
N2C N 0.4724(3) -0.1178(11) 0.6019(6) 0.094(3) Uani 1 1 d D . . . .
C1C C 0.4693(3) 0.0695(15) 0.5471(7) 0.101(5) Uani 1 1 d . . . . .
H1C H 0.4755 0.1462 0.5290 0.122 Uiso 1 1 calc R . . . .
C2C C 0.4912(3) -0.0215(16) 0.5879(7) 0.098(5) Uani 1 1 d . . . . .
H2C H 0.5150 -0.0203 0.6040 0.118 Uiso 1 1 calc R . . . .
C3C C 0.4393(3) -0.0760(14) 0.5674(7) 0.085(4) Uani 1 1 d . . . . .
C4C C 0.4080(5) -0.1703(17) 0.5610(10) 0.122(6) Uani 1 1 d . . . . .
H4C H 0.3988 -0.2439 0.5304 0.146 Uiso 1 1 calc R . . . .
C5C C 0.3981(5) -0.116(2) 0.6118(10) 0.156(8) Uani 1 1 d . . . . .
H5CA H 0.3968 -0.0199 0.6062 0.234 Uiso 1 1 calc GR . . . .
H5CB H 0.4146 -0.1380 0.6607 0.234 Uiso 1 1 calc GR . . . .
H5CC H 0.3760 -0.1501 0.6042 0.234 Uiso 1 1 calc GR . . . .
C6CA C 0.4877(7) -0.214(3) 0.6623(13) 0.082(8) Uani 0.5 1 d D U P B -5
C7CA C 0.5013(12) -0.176(2) 0.7410(17) 0.087(7) Uani 0.5 1 d D U P B -5
N1D N 0.4178(2) 0.4638(9) 0.3024(4) 0.062(2) Uani 1 1 d . . . . .
N2D N 0.4379(3) 0.6178(11) 0.2518(6) 0.080(3) Uani 1 1 d . . . . .
C1D C 0.4090(3) 0.4338(13) 0.2299(6) 0.080(4) Uani 1 1 d . . . . .
H1D H 0.3961 0.3595 0.2056 0.096 Uiso 1 1 calc R . . . .
C2D C 0.4212(3) 0.5250(14) 0.1983(6) 0.087(4) Uani 1 1 d . . . . .
H2D H 0.4189 0.5253 0.1498 0.104 Uiso 1 1 calc R . . . .
C3D C 0.4346(3) 0.5770(13) 0.3126(6) 0.084(4) Uani 1 1 d D . . . .
C6D C 0.4570(4) 0.7347(18) 0.2411(10) 0.141(7) Uani 1 1 d D U . . .
C7DA C 0.4904(5) 0.6768(19) 0.2458(17) 0.077(7) Uani 0.5 1 d D U P C -2
C4DA C 0.4423(6) 0.673(3) 0.3766(12) 0.089(4) Uani 0.493(17) 1 d D U P D 1
H4DA H 0.4238 0.6699 0.3923 0.107 Uiso 0.493(17) 1 calc R . P D 1
H4DB H 0.4438 0.7636 0.3607 0.107 Uiso 0.493(17) 1 calc R . P D 1
C5DA C 0.4758(6) 0.635(3) 0.4408(10) 0.089(4) Uani 0.493(17) 1 d D U P D 1
H5DA H 0.4947 0.6637 0.4304 0.134 Uiso 0.493(17) 1 calc GR . P D 1
H5DB H 0.4768 0.5402 0.4477 0.134 Uiso 0.493(17) 1 calc GR . P D 1
H5DC H 0.4772 0.6789 0.4849 0.134 Uiso 0.493(17) 1 calc GR . P D 1
C4DB C 0.4629(8) 0.609(3) 0.3976(15) 0.089(4) Uani 0.507(17) 1 d . U P D 2
H4DC H 0.4659 0.5339 0.4309 0.107 Uiso 0.507(17) 1 calc R . P D 2
H4DD H 0.4849 0.6366 0.4000 0.107 Uiso 0.507(17) 1 calc R . P D 2
C5DB C 0.4436(7) 0.719(3) 0.4100(14) 0.090(4) Uani 0.507(17) 1 d . U P D 2
H5DD H 0.4405 0.7881 0.3743 0.135 Uiso 0.507(17) 1 calc GR . P D 2
H5DE H 0.4561 0.7539 0.4589 0.135 Uiso 0.507(17) 1 calc GR . P D 2
H5DF H 0.4216 0.6869 0.4048 0.135 Uiso 0.507(17) 1 calc GR . P D 2
C7DB C 0.5131(8) 0.7857(19) 0.2344(19) 0.104(11) Uani 0.5 1 d D . P C -2
C7CB C 0.5118(8) -0.282(2) 0.8017(16) 0.100(10) Uani 0.5 1 d . . P B -5
C6CB C 0.5131(8) -0.268(3) 0.8725(15) 0.099(11) Uani 0.5 1 d . . P B -5

loop_
_atom_site_aniso_label
_atom_site_aniso_U_11
_atom_site_aniso_U_22
_atom_site_aniso_U_33
_atom_site_aniso_U_23
_atom_site_aniso_U_13
_atom_site_aniso_U_12
I1 0.0391(4) 0.0723(4) 0.0562(4) -0.0147(3) 0.0151(3) 0.0067(3)
I2 0.0545(4) 0.0577(4) 0.0382(3) 0.0043(3) 0.0230(3) 0.0046(3)
I3 0.0456(4) 0.0447(3) 0.0516(4) 0.0012(3) 0.0249(3) -0.0026(3)
I4 0.0498(4) 0.0727(4) 0.0391(3) -0.0099(3) 0.0199(3) -0.0087(3)
Cu1 0.0532(9) 0.0656(8) 0.0762(9) -0.0235(7) 0.0168(7) -0.0022(6)
Cu2 0.0701(9) 0.0647(8) 0.0511(7) 0.0045(6) 0.0364(6) 0.0139(6)
Cu3 0.0477(9) 0.0981(11) 0.0803(10) 0.0203(8) 0.0194(7) 0.0088(7)
Cu4 0.0925(11) 0.0885(10) 0.0589(8) -0.0138(7) 0.0490(8) -0.0254(8)
N1A 0.046(5) 0.057(5) 0.054(5) -0.010(4) 0.021(4) 0.006(4)
N2A 0.034(4) 0.067(5) 0.044(4) -0.021(4) 0.009(3) -0.007(4)
C1A 0.040(7) 0.115(10) 0.085(8) -0.051(8) 0.010(6) 0.012(6)
C2A 0.036(6) 0.129(11) 0.069(7) -0.042(7) 0.014(5) -0.005(6)
C3A 0.034(5) 0.051(5) 0.048(5) -0.008(4) 0.013(4) 0.005(4)
C4A 0.056(7) 0.080(8) 0.061(7) -0.021(6) 0.016(5) -0.003(6)
C5A 0.071(9) 0.091(9) 0.104(10) -0.025(8) 0.025(8) 0.020(7)
C6A 0.056(7) 0.049(5) 0.050(5) -0.006(5) 0.013(5) -0.008(5)
C7A 0.050(6) 0.057(6) 0.059(6) -0.016(5) 0.012(5) 0.000(5)
N1B 0.045(5) 0.059(5) 0.042(4) 0.006(4) 0.024(4) 0.014(4)
N2B 0.049(5) 0.050(5) 0.068(5) -0.011(4) 0.035(4) 0.000(4)
C1B 0.072(7) 0.068(6) 0.036(5) 0.010(5) 0.034(5) 0.009(5)
C2B 0.059(7) 0.077(7) 0.048(6) -0.017(5) 0.028(5) -0.007(5)
C3B 0.052(6) 0.049(5) 0.062(6) 0.003(5) 0.034(5) 0.010(5)
C4B 0.097(10) 0.065(7) 0.081(8) 0.022(6) 0.047(7) 0.026(7)
C5B 0.134(13) 0.062(7) 0.101(10) 0.009(7) 0.064(9) -0.012(8)
C6B 0.066(8) 0.050(6) 0.171(13) -0.033(7) 0.073(9) -0.012(5)
C7BB 0.056(14) 0.049(11) 0.110(17) -0.015(16) 0.034(17) 0.014(9)
C7BA 0.056(13) 0.048(9) 0.110(17) -0.003(14) 0.044(15) 0.008(8)
N1C 0.044(6) 0.099(7) 0.059(5) 0.019(5) 0.013(4) 0.004(5)
N2C 0.058(7) 0.103(8) 0.094(8) 0.031(6) 0.007(6) 0.018(6)
C1C 0.039(7) 0.142(12) 0.111(11) 0.066(9) 0.020(7) -0.004(7)
C2C 0.043(8) 0.152(13) 0.095(10) 0.038(10) 0.026(7) 0.010(8)
C3C 0.048(8) 0.109(10) 0.088(9) 0.037(8) 0.017(6) 0.014(7)
C4C 0.107(14) 0.120(13) 0.129(15) -0.002(11) 0.040(11) 0.021(11)
C5C 0.120(16) 0.19(2) 0.145(18) 0.077(15) 0.048(14) 0.045(14)
C6CA 0.082(8) 0.081(8) 0.082(8) -0.0001(10) 0.034(3) 0.0001(10)
C7CA 0.087(7) 0.087(7) 0.087(7) 0.0001(10) 0.037(3) 0.0000(10)
N1D 0.065(6) 0.088(7) 0.041(5) -0.015(4) 0.033(4) -0.021(5)
N2D 0.069(7) 0.117(8) 0.073(6) 0.013(6) 0.050(6) -0.017(6)
C1D 0.074(9) 0.115(10) 0.059(7) -0.009(7) 0.036(6) -0.021(7)
C2D 0.093(10) 0.127(12) 0.050(7) 0.008(7) 0.040(7) 0.008(8)
C3D 0.081(9) 0.119(10) 0.067(7) -0.015(7) 0.048(7) -0.044(8)
C6D 0.125(14) 0.168(15) 0.161(15) 0.026(12) 0.091(12) -0.057(12)
C7DA 0.077(7) 0.077(7) 0.078(7) 0.0001(10) 0.033(3) -0.0005(10)
C4DA 0.094(10) 0.112(11) 0.068(10) -0.006(9) 0.040(9) -0.027(8)
C5DA 0.094(10) 0.112(11) 0.068(10) -0.006(9) 0.040(9) -0.028(8)
C4DB 0.094(10) 0.112(11) 0.068(10) -0.006(9) 0.040(8) -0.027(8)
C5DB 0.094(10) 0.112(11) 0.069(10) -0.006(9) 0.040(9) -0.027(8)
C7DB 0.14(3) 0.040(11) 0.21(3) 0.016(16) 0.16(3) 0.002(14)
C7CB 0.14(3) 0.039(12) 0.093(19) 0.001(13) 0.019(18) 0.033(14)
C6CB 0.11(2) 0.068(16) 0.076(17) 0.013(15) -0.003(16) -0.041(15)

loop_
_atom_type_symbol
_atom_type_description
_atom_type_scat_dispersion_real
_atom_type_scat_dispersion_imag
_atom_type_scat_source
C C 0.0033 0.0016 'International Tables Vol C Tables 4.2.6.8 and 6.1.1.4'
H H 0.0000 0.0000 'International Tables Vol C Tables 4.2.6.8 and 6.1.1.4'
Cu Cu 0.3201 1.2651 'International Tables Vol C Tables 4.2.6.8 and 6.1.1.4'
I I -0.4742 1.8119 'International Tables Vol C Tables 4.2.6.8 and 6.1.1.4'
N N 0.0061 0.0033 'International Tables Vol C Tables 4.2.6.8 and 6.1.1.4'

loop_
_geom_angle_atom_site_label_1
_geom_angle_atom_site_label_2
_geom_angle_atom_site_label_3
_geom_angle
_geom_angle_site_symmetry_1
_geom_angle_site_symmetry_3
Cu1 I1 Cu3 65.04(5) . .
Cu1 I1 Cu4 69.43(5) . .
Cu4 I1 Cu3 64.71(4) . .
Cu1 I2 Cu4 65.99(4) . .
Cu2 I2 Cu1 69.12(4) . .
Cu2 I2 Cu4 59.70(5) . .
Cu2 I3 Cu1 64.76(4) . .
Cu3 I3 Cu1 64.44(5) . .
Cu3 I3 Cu2 67.45(5) . .
Cu3 I4 Cu2 64.23(4) . .
Cu4 I4 Cu2 60.90(5) . .
Cu4 I4 Cu3 66.95(5) . .
I1 Cu1 I2 110.17(6) . .
I1 Cu1 I3 111.86(6) . .
I1 Cu1 Cu2 103.79(5) . .
I1 Cu1 Cu3 60.50(5) . .
I1 Cu1 Cu4 56.61(5) . .
I2 Cu1 I3 103.57(5) . .
I2 Cu1 Cu2 54.28(4) . .
I2 Cu1 Cu3 107.91(5) . .
I2 Cu1 Cu4 60.24(5) . .
I3 Cu1 Cu2 55.51(4) . .
I3 Cu1 Cu3 53.33(4) . .
I3 Cu1 Cu4 98.46(5) . .
Cu2 Cu1 Cu4 54.08(4) . .
Cu3 Cu1 Cu2 60.01(5) . .
Cu3 Cu1 Cu4 59.35(5) . .
N1A Cu1 I1 117.7(2) . .
N1A Cu1 I2 110.1(2) . .
N1A Cu1 I3 102.3(2) . .
N1A Cu1 Cu2 138.3(2) . .
N1A Cu1 Cu3 138.9(2) . .
N1A Cu1 Cu4 158.8(2) . .
I2 Cu2 I3 109.36(5) . .
I2 Cu2 I4 118.37(6) . .
I2 Cu2 Cu1 56.60(4) . .
I2 Cu2 Cu3 108.76(6) . .
I2 Cu2 Cu4 65.18(5) . .
I3 Cu2 I4 104.46(4) . .
I3 Cu2 Cu1 59.73(4) . .
I3 Cu2 Cu3 54.07(4) . .
I3 Cu2 Cu4 109.38(5) . .
I4 Cu2 Cu1 105.18(5) . .
I4 Cu2 Cu3 56.95(4) . .
Cu3 Cu2 Cu1 58.67(5) . .
Cu4 Cu2 I4 55.47(4) . .
Cu4 Cu2 Cu1 63.62(5) . .
Cu4 Cu2 Cu3 62.14(5) . .
N1B Cu2 I2 121.1(2) . .
N1B Cu2 I3 104.0(2) . .
N1B Cu2 I4 97.4(2) . .
N1B Cu2 Cu1 154.7(2) . .
N1B Cu2 Cu3 130.1(2) . .
N1B Cu2 Cu4 141.1(2) . .
I1 Cu3 Cu1 54.46(4) . .
I1 Cu3 Cu2 100.37(5) . .
I1 Cu3 Cu4 56.06(4) . .
I3 Cu3 I1 114.61(6) . .
I3 Cu3 I4 109.97(6) . .
I3 Cu3 Cu1 62.23(5) . .
I3 Cu3 Cu2 58.48(4) . .
I3 Cu3 Cu4 107.20(6) . .
I4 Cu3 I1 104.11(5) . .
I4 Cu3 Cu1 108.88(6) . .
I4 Cu3 Cu2 58.82(5) . .
I4 Cu3 Cu4 53.78(4) . .
Cu1 Cu3 Cu2 61.33(5) . .
Cu1 Cu3 Cu4 62.26(5) . .
Cu4 Cu3 Cu2 55.31(5) . .
N1C Cu3 I1 97.6(3) . .
N1C Cu3 I3 124.9(3) . .
N1C Cu3 I4 103.2(3) . .
N1C Cu3 Cu1 141.5(3) . .
N1C Cu3 Cu2 157.2(3) . .
N1C Cu3 Cu4 127.9(3) . .
I1 Cu4 I2 102.03(5) . .
I1 Cu4 Cu1 53.95(4) . .
I1 Cu4 Cu2 108.70(6) . .
I1 Cu4 Cu3 59.23(5) . .
I2 Cu4 Cu1 53.77(4) . .
I2 Cu4 Cu3 101.88(6) . .
I4 Cu4 I1 111.82(6) . .
I4 Cu4 I2 116.54(6) . .
I4 Cu4 Cu1 110.23(6) . .
I4 Cu4 Cu2 63.63(5) . .
I4 Cu4 Cu3 59.27(5) . .
Cu2 Cu4 I2 55.11(4) . .
Cu2 Cu4 Cu1 62.30(5) . .
Cu2 Cu4 Cu3 62.55(5) . .
Cu3 Cu4 Cu1 58.39(5) . .
N1D Cu4 I1 105.4(3) . .
N1D Cu4 I2 99.2(3) . .
N1D Cu4 I4 119.6(2) . .
N1D Cu4 Cu1 130.1(2) . .
N1D Cu4 Cu2 140.7(3) . .
N1D Cu4 Cu3 156.1(3) . .
C1A N1A Cu1 123.1(6) . .
C3A N1A Cu1 131.9(7) . .
C3A N1A C1A 104.9(8) . .
C2A N2A C6A 124.5(8) . .
C3A N2A C2A 106.9(8) . .
C3A N2A C6A 128.6(8) . .
N1A C1A H1A 124.6 . .
C2A C1A N1A 110.9(10) . .
C2A C1A H1A 124.6 . .
N2A C2A H2A 127.2 . .
C1A C2A N2A 105.7(10) . .
C1A C2A H2A 127.2 . .
N1A C3A N2A 111.7(8) . .
N1A C3A C4A 125.8(9) . .
N2A C3A C4A 122.5(8) . .
C3A C4A H4AA 108.9 . .
C3A C4A H4AB 108.9 . .
H4AA C4A H4AB 107.7 . .
C5A C4A C3A 113.3(10) . .
C5A C4A H4AA 108.9 . .
C5A C4A H4AB 108.9 . .
C4A C5A H5AA 109.5 . .
C4A C5A H5AB 109.5 . .
C4A C5A H5AC 109.5 . .
H5AA C5A H5AB 109.5 . .
H5AA C5A H5AC 109.5 . .
H5AB C5A H5AC 109.5 . .
N2A C6A H6AA 109.2 . .
N2A C6A H6AB 109.2 . .
N2A C6A C7A 111.8(7) . .
H6AA C6A H6AB 107.9 . .
C7A C6A H6AA 109.2 . .
C7A C6A H6AB 109.2 . .
C6A C7A C7A 110.6(10) . 7_545
C6A C7A H7AA 109.5 . .
C6A C7A H7AB 109.5 . .
C7A C7A H7AA 109.5 7_545 .
C7A C7A H7AB 109.5 7_545 .
H7AA C7A H7AB 108.1 . .
C1B N1B Cu2 121.4(6) . .
C3B N1B Cu2 131.5(6) . .
C3B N1B C1B 106.8(8) . .
C2B N2B C3B 106.4(8) . .
C2B N2B C6B 126.1(9) . .
C3B N2B C6B 127.5(9) . .
N1B C1B H1B 125.9 . .
C2B C1B N1B 108.2(9) . .
C2B C1B H1B 125.9 . .
N2B C2B H2B 125.7 . .
C1B C2B N2B 108.6(8) . .
C1B C2B H2B 125.7 . .
N1B C3B N2B 109.9(8) . .
N1B C3B C4B 124.1(8) . .
N2B C3B C4B 125.8(8) . .
C3B C4B H4BA 109.0 . .
C3B C4B H4BB 109.0 . .
H4BA C4B H4BB 107.8 . .
C5B C4B C3B 113.0(11) . .
C5B C4B H4BA 109.0 . .
C5B C4B H4BB 109.0 . .
C4B C5B H5BA 109.5 . .
C4B C5B H5BB 109.5 . .
C4B C5B H5BC 109.5 . .
H5BA C5B H5BB 109.5 . .
H5BA C5B H5BC 109.5 . .
H5BB C5B H5BC 109.5 . .
N2B C6B H6BC 109.2 . .
N2B C6B H6BD 109.2 . .
N2B C6B H6BA 109.2 . .
N2B C6B H6BB 109.2 . .
N2B C6B C7BB 112.1(13) . .
N2B C6B C7BA 112.0(11) . .
H6BC C6B H6BD 107.9 . .
H6BA C6B H6BB 107.9 . .
C7BB C6B H6BC 109.2 . .
C7BB C6B H6BD 109.2 . .
C7BA C6B H6BA 109.2 . .
C7BA C6B H6BB 109.2 . .
C6B C7BB C7BB 111(3) . 7_566
C6B C7BB H7BA 109.4 . .
C6B C7BB H7BB 109.4 . .
C7BB C7BB H7BA 109.4 7_566 .
C7BB C7BB H7BB 109.4 7_566 .
H7BA C7BB H7BB 108.0 . .
C6B C7BA H7BC 109.4 . .
C6B C7BA H7BD 109.4 . .
C7BA C7BA C6B 111(2) 7_566 .
C7BA C7BA H7BC 109.4 7_566 .
C7BA C7BA H7BD 109.4 7_566 .
H7BC C7BA H7BD 108.0 . .
C1C N1C Cu3 120.4(8) . .
C3C N1C Cu3 134.1(8) . .
C3C N1C C1C 104.5(10) . .
C2C N2C C6CA 122.2(15) . .
C3C N2C C2C 105.4(11) . .
C3C N2C C6CA 129.2(16) . .
N1C C1C H1C 124.2 . .
C2C C1C N1C 111.5(12) . .
C2C C1C H1C 124.2 . .
N2C C2C H2C 126.8 . .
C1C C2C N2C 106.4(11) . .
C1C C2C H2C 126.8 . .
N1C C3C N2C 112.1(12) . .
N1C C3C C4C 125.9(11) . .
N2C C3C C4C 121.6(12) . .
C3C C4C H4C 128.7 . .
C5C C4C C3C 102.6(16) . .
C5C C4C H4C 128.7 . .
C4C C5C H5CA 109.5 . .
C4C C5C H5CB 109.5 . .
C4C C5C H5CC 109.5 . .
H5CA C5C H5CB 109.5 . .
H5CA C5C H5CC 109.5 . .
H5CB C5C H5CC 109.5 . .
N2C C6CA C7CA 123(2) . .
C6CA C7CA C7CB 121(2) . .
C1D N1D Cu4 120.1(8) . .
C3D N1D Cu4 135.0(7) . .
C3D N1D C1D 104.0(9) . .
C2D N2D C6D 123.8(11) . .
C3D N2D C2D 106.3(10) . .
C3D N2D C6D 129.7(12) . .
N1D C1D H1D 124.4 . .
C2D C1D N1D 111.2(11) . .
C2D C1D H1D 124.4 . .
N2D C2D H2D 127.0 . .
C1D C2D N2D 105.9(10) . .
C1D C2D H2D 127.0 . .
N1D C3D N2D 112.4(10) . .
N1D C3D C4DA 125.9(15) . .
N1D C3D C4DB 116.3(14) . .
N2D C3D C4DA 120.1(15) . .
N2D C3D C4DB 124.1(14) . .
N2D C6D C7DA 104.9(14) . .
C7DB C6D N2D 142(2) 2_655 .
C7DB C6D C7DA 49.5(11) 2_655 .
C6D C7DA C7DB 111.4(17) . .
C3D C4DA H4DA 109.6 . .
C3D C4DA H4DB 109.6 . .
C3D C4DA C5DA 110.3(17) . .
H4DA C4DA H4DB 108.1 . .
C5DA C4DA H4DA 109.6 . .
C5DA C4DA H4DB 109.6 . .
C4DA C5DA H5DA 109.5 . .
C4DA C5DA H5DB 109.5 . .
C4DA C5DA H5DC 109.5 . .
H5DA C5DA H5DB 109.5 . .
H5DA C5DA H5DC 109.5 . .
H5DB C5DA H5DC 109.5 . .
C3D C4DB H4DC 112.7 . .
C3D C4DB H4DD 112.7 . .
H4DC C4DB H4DD 110.1 . .
C5DB C4DB C3D 95(2) . .
C5DB C4DB H4DC 112.7 . .
C5DB C4DB H4DD 112.7 . .
C4DB C5DB H5DD 109.5 . .
C4DB C5DB H5DE 109.5 . .
C4DB C5DB H5DF 109.5 . .
H5DD C5DB H5DE 109.5 . .
H5DD C5DB H5DF 109.5 . .
H5DE C5DB H5DF 109.5 . .
C6CB C7CB C7CA 127(2) . .
C7CB C6CB N2C 105(2) . 2_656

loop_
_geom_bond_atom_site_label_1
_geom_bond_atom_site_label_2
_geom_bond_distance
_geom_bond_site_symmetry_2
I1 Cu1 2.6215(16) .
I1 Cu3 2.8040(18) .
I1 Cu4 2.7072(17) .
I2 Cu1 2.6805(16) .
I2 Cu2 2.6069(15) .
I2 Cu4 2.885(2) .
I3 Cu1 2.8646(17) .
I3 Cu2 2.7336(15) .
I3 Cu3 2.5967(17) .
I4 Cu2 2.8135(18) .
I4 Cu3 2.7563(18) .
I4 Cu4 2.5869(15) .
Cu1 Cu2 3.0001(18) .
Cu1 Cu3 2.921(2) .
Cu1 Cu4 3.036(2) .
Cu1 N1A 2.014(8) .
Cu2 Cu3 2.961(2) .
Cu2 Cu4 2.744(2) .
Cu2 N1B 2.017(7) .
Cu3 Cu4 2.950(2) .
Cu3 N1C 2.031(9) .
Cu4 N1D 1.995(8) .
N1A C1A 1.363(13) .
N1A C3A 1.327(10) .
N2A C2A 1.375(12) .
N2A C3A 1.349(11) .
N2A C6A 1.462(11) .
C1A H1A 0.9300 .
C1A C2A 1.356(14) .
C2A H2A 0.9300 .
C3A C4A 1.504(14) .
C4A H4AA 0.9700 .
C4A H4AB 0.9700 .
C4A C5A 1.486(14) .
C5A H5AA 0.9600 .
C5A H5AB 0.9600 .
C5A H5AC 0.9600 .
C6A H6AA 0.9700 .
C6A H6AB 0.9700 .
C6A C7A 1.512(13) .
C7A C7A 1.533(17) 7_545
C7A H7AA 0.9700 .
C7A H7AB 0.9700 .
N1B C1B 1.377(10) .
N1B C3B 1.321(10) .
N2B C2B 1.354(12) .
N2B C3B 1.363(11) .
N2B C6B 1.466(12) .
C1B H1B 0.9300 .
C1B C2B 1.335(13) .
C2B H2B 0.9300 .
C3B C4B 1.502(13) .
C4B H4BA 0.9700 .
C4B H4BB 0.9700 .
C4B C5B 1.496(16) .
C5B H5BA 0.9600 .
C5B H5BB 0.9600 .
C5B H5BC 0.9600 .
C6B H6BC 0.9700 .
C6B H6BD 0.9700 .
C6B H6BA 0.9700 .
C6B H6BB 0.9700 .
C6B C7BB 1.514(18) .
C6B C7BA 1.524(16) .
C7BB C7BB 1.54(7) 7_566
C7BB H7BA 0.9700 .
C7BB H7BB 0.9700 .
C7BA C7BA 1.51(5) 7_566
C7BA H7BC 0.9700 .
C7BA H7BD 0.9700 .
N1C C1C 1.355(13) .
N1C C3C 1.292(14) .
N2C C2C 1.361(15) .
N2C C3C 1.357(14) .
N2C C6CA 1.465(17) .
C1C H1C 0.9300 .
C1C C2C 1.314(16) .
C2C H2C 0.9300 .
C3C C4C 1.60(2) .
C4C H4C 0.9300 .
C4C C5C 1.37(2) .
C5C H5CA 0.9600 .
C5C H5CB 0.9600 .
C5C H5CC 0.9600 .
C6CA C7CA 1.476(19) .
C7CA C7CB 1.53(3) .
N1D C1D 1.366(12) .
N1D C3D 1.311(13) .
N2D C2D 1.365(15) .
N2D C3D 1.342(13) .
N2D C6D 1.493(16) .
C1D H1D 0.9300 .
C1D C2D 1.335(15) .
C2D H2D 0.9300 .
C3D C4DA 1.516(18) .
C3D C4DB 1.65(3) .
C6D C7DA 1.515(17) .
C6D C7DB 1.27(3) 2_655
C7DA C7DB 1.538(16) .
C4DA H4DA 0.9700 .
C4DA H4DB 0.9700 .
C4DA C5DA 1.516(19) .
C5DA H5DA 0.9600 .
C5DA H5DB 0.9600 .
C5DA H5DC 0.9600 .
C4DB H4DC 0.9700 .
C4DB H4DD 0.9700 .
C4DB C5DB 1.46(4) .
C5DB H5DD 0.9600 .
C5DB H5DE 0.9600 .
C5DB H5DF 0.9600 .
C7CB C6CB 1.40(4) .
C6CB N2C 1.62(3) 2_656

loop_
_geom_torsion_atom_site_label_1
_geom_torsion_atom_site_label_2
_geom_torsion_atom_site_label_3
_geom_torsion_atom_site_label_4
_geom_torsion
_geom_torsion_site_symmetry_1
_geom_torsion_site_symmetry_2
_geom_torsion_site_symmetry_3
_geom_torsion_site_symmetry_4
Cu1 N1A C1A C2A -174.5(8) . . . .
Cu1 N1A C3A N2A 174.3(6) . . . .
Cu1 N1A C3A C4A -4.2(15) . . . .
Cu2 N1B C1B C2B 172.9(7) . . . .
Cu2 N1B C3B N2B -171.9(6) . . . .
Cu2 N1B C3B C4B 4.3(15) . . . .
Cu3 N1C C1C C2C -171.9(10) . . . .
Cu3 N1C C3C N2C 169.8(9) . . . .
Cu3 N1C C3C C4C -2(2) . . . .
Cu4 N1D C1D C2D 172.3(9) . . . .
Cu4 N1D C3D N2D -170.2(8) . . . .
Cu4 N1D C3D C4DA -5(2) . . . .
Cu4 N1D C3D C4DB 38(2) . . . .
N1A C1A C2A N2A -1.8(15) . . . .
N1A C3A C4A C5A 98.3(12) . . . .
N2A C3A C4A C5A -80.1(12) . . . .
N2A C6A C7A C7A 179.5(10) . . . 7_545
C1A N1A C3A N2A -2.1(11) . . . .
C1A N1A C3A C4A 179.4(10) . . . .
C2A N2A C3A N1A 1.1(11) . . . .
C2A N2A C3A C4A 179.6(10) . . . .
C2A N2A C6A C7A 93.4(12) . . . .
C3A N1A C1A C2A 2.4(13) . . . .
C3A N2A C2A C1A 0.4(13) . . . .
C3A N2A C6A C7A -85.0(12) . . . .
C6A N2A C2A C1A -178.3(9) . . . .
C6A N2A C3A N1A 179.7(8) . . . .
C6A N2A C3A C4A -1.7(15) . . . .
N1B C1B C2B N2B 0.9(12) . . . .
N1B C3B C4B C5B -72.6(14) . . . .
N2B C3B C4B C5B 103.0(12) . . . .
N2B C6B C7BB C7BB -71(3) . . . 7_566
N2B C6B C7BA C7BA 71(3) . . . 7_566
C1B N1B C3B N2B 2.2(11) . . . .
C1B N1B C3B C4B 178.4(10) . . . .
C2B N2B C3B N1B -1.6(11) . . . .
C2B N2B C3B C4B -177.8(10) . . . .
C2B N2B C6B C7BB -59(2) . . . .
C2B N2B C6B C7BA -101.2(17) . . . .
C3B N1B C1B C2B -1.9(11) . . . .
C3B N2B C2B C1B 0.4(11) . . . .
C3B N2B C6B C7BB 120(2) . . . .
C3B N2B C6B C7BA 78.5(17) . . . .
C6B N2B C2B C1B -179.9(9) . . . .
C6B N2B C3B N1B 178.7(9) . . . .
C6B N2B C3B C4B 2.5(16) . . . .
N1C C1C C2C N2C 0.9(18) . . . .
N1C C3C C4C C5C -83.5(19) . . . .
N2C C3C C4C C5C 105.2(16) . . . .
N2C C6CA C7CA C7CB 170(3) . . . .
C1C N1C C3C N2C 1.1(16) . . . .
C1C N1C C3C C4C -170.9(15) . . . .
C2C N2C C3C N1C -0.7(17) . . . .
C2C N2C C3C C4C 171.8(14) . . . .
C2C N2C C6CA C7CA 69(4) . . . .
C3C N1C C1C C2C -1.3(17) . . . .
C3C N2C C2C C1C -0.2(17) . . . .
C3C N2C C6CA C7CA -88(4) . . . .
C6CA N2C C2C C1C -161.7(18) . . . .
C6CA N2C C3C N1C 159.1(18) . . . .
C6CA N2C C3C C4C -28(3) . . . .
C6CA C7CA C7CB C6CB -155(4) . . . .
C7CA C7CB C6CB N2C -39(4) . . . 2_656
N1D C1D C2D N2D -1.1(15) . . . .
N1D C3D C4DA C5DA 89(3) . . . .
N1D C3D C4DB C5DB -111.1(19) . . . .
N2D C3D C4DA C5DA -107(2) . . . .
N2D C3D C4DB C5DB 101(2) . . . .
N2D C6D C7DA C7DB 179(2) . . . .
C1D N1D C3D N2D -1.9(15) . . . .
C1D N1D C3D C4DA 163.3(15) . . . .
C1D N1D C3D C4DB -153.8(15) . . . .
C2D N2D C3D N1D 1.3(16) . . . .
C2D N2D C3D C4DA -164.9(14) . . . .
C2D N2D C3D C4DB 150.6(17) . . . .
C2D N2D C6D C7DA -77(2) . . . .
C2D N2D C6D C7DB -118(3) . . . 2_655
C3D N1D C1D C2D 1.9(15) . . . .
C3D N2D C2D C1D -0.1(15) . . . .
C3D N2D C6D C7DA 99(2) . . . .
C3D N2D C6D C7DB 58(4) . . . 2_655
C6D N2D C2D C1D 176.9(13) . . . .
C6D N2D C3D N1D -175.4(13) . . . .
C6D N2D C3D C4DA 18(2) . . . .
C6D N2D C3D C4DB -26(3) . . . .
C7DB C6D C7DA C7DB -34(3) 2_655 . . .
